data_2226301
loop_
_publ_author_name
'Tan, Zaiyou'
'Luo, Lin'
'Zhu, Erjia'
'Yan, Ruisi'
'Lin, Zhuohui'

_publ_section_title
;
 (3a<i>RS</i>,4<i>SR</i>,7<i>RS</i>,7a<i>SR</i>)-2-(Tricyclo[3.3.1.1^3,7^]decan-1-yl)-4,5,6,7-tetrahydro-4,7-epoxyisoindoline-1,3-dione
;
_journal_coeditor_code SU2162
_journal_issue 6
_journal_name_full 'Acta Crystallographica Section E'
_journal_page_first o1374
_journal_paper_doi 10.1107/S1600536810016971
_journal_volume 66
_journal_year 2010
_chemical_formula_iupac 'C18 H23 N O3'
_chemical_formula_moiety 'C18 H23 N O3'
_chemical_formula_sum 'C18 H23 N O3'
_chemical_formula_weight 301.37
_chemical_name_systematic
;
(3a<i>RS</i>,4<i>SR</i>,7<i>RS</i>,7a<i>SR</i>)-2-(Tricyclo[3.3.1.1^3,7^]decan-
1-yl)-4,5,6,7-tetrahydro-4,7-epoxyisoindoline-1,3-dione
;
_space_group_IT_number 2
_symmetry_cell_setting triclinic
_symmetry_space_group_name_Hall '-P 1'
_symmetry_space_group_name_H-M 'P -1'
_atom_sites_solution_hydrogens geom
_atom_sites_solution_primary direct
_atom_sites_solution_secondary difmap
_audit_creation_method SHELXL-97
_cell_angle_alpha 77.057(3)
_cell_angle_beta 89.906(3)
_cell_angle_gamma 69.190(3)
_cell_formula_units_Z 6
_cell_length_a 12.2216(4)
_cell_length_b 12.3465(4)
_cell_length_c 16.1646(6)
_cell_measurement_reflns_used 12892
_cell_measurement_temperature 100(2)
_cell_measurement_theta_max 71.2335
_cell_measurement_theta_min 2.8099
_cell_volume 2213.95(14)
_computing_cell_refinement 'CrysAlis Pro (Oxford Diffraction, 2009)'
_computing_data_collection 'CrysAlis Pro (Oxford Diffraction, 2009)'
_computing_data_reduction 'CrysAlis Pro (Oxford Diffraction, 2009)'
_computing_molecular_graphics 'OLEX2 (Dolomanov <i>et al.</i>,  2009)'
_computing_publication_material 'OLEX2 (Dolomanov <i>et al.</i>,  2009)'
_computing_structure_refinement 'SHELXL97 (Sheldrick, 2008)'
_computing_structure_solution 'SHELXS97 (Sheldrick, 2008)'
_diffrn_ambient_temperature 100(2)
_diffrn_detector_area_resol_mean 8.2417
_diffrn_measured_fraction_theta_full 0.985
_diffrn_measured_fraction_theta_max 0.985
_diffrn_measurement_device_type 'Oxford Diffraction Xcalibur Onyx Nova'
_diffrn_measurement_method '\w scans'
_diffrn_radiation_monochromator mirror
_diffrn_radiation_source 'fine-focus sealed tube'
_diffrn_radiation_type 'Cu K\a'
_diffrn_radiation_wavelength 1.5418
_diffrn_reflns_av_R_equivalents 0.0206
_diffrn_reflns_av_sigmaI/netI 0.0180
_diffrn_reflns_limit_h_max 14
_diffrn_reflns_limit_h_min -12
_diffrn_reflns_limit_k_max 13
_diffrn_reflns_limit_k_min -14
_diffrn_reflns_limit_l_max 15
_diffrn_reflns_limit_l_min -19
_diffrn_reflns_number 15170
_diffrn_reflns_theta_full 68.25
_diffrn_reflns_theta_max 68.25
_diffrn_reflns_theta_min 2.82
_diffrn_standards_decay_% 0
_diffrn_standards_number 0
_exptl_absorpt_coefficient_mu 0.737
_exptl_absorpt_correction_T_max 1.0
_exptl_absorpt_correction_T_min 0.8914
_exptl_absorpt_correction_type multi-scan
_exptl_absorpt_process_details '(CrysAlis Pro; Oxford Diffraction, 2009)'
_exptl_crystal_colour colourless
_exptl_crystal_density_diffrn 1.356
_exptl_crystal_density_method 'not measured'
_exptl_crystal_description plate
_exptl_crystal_F_000 972
_exptl_crystal_size_max 0.2
_exptl_crystal_size_mid 0.2
_exptl_crystal_size_min 0.1
_refine_diff_density_max 0.306
_refine_diff_density_min -0.220
_refine_ls_extinction_method none
_refine_ls_goodness_of_fit_ref 1.020
_refine_ls_hydrogen_treatment constr
_refine_ls_matrix_type full
_refine_ls_number_parameters 595
_refine_ls_number_reflns 7996
_refine_ls_number_restraints 0
_refine_ls_restrained_S_all 1.020
_refine_ls_R_factor_all 0.0404
_refine_ls_R_factor_gt 0.0378
_refine_ls_shift/su_max 0.000
_refine_ls_shift/su_mean 0.000
_refine_ls_structure_factor_coef Fsqd
_refine_ls_weighting_details
;
calc w=1/[\s^2^(Fo^2^)+(0.0465P)^2^+1.1406P] where P=(Fo^2^+2Fc^2^)/3
;
_refine_ls_weighting_scheme calc
_refine_ls_wR_factor_gt 0.0954
_refine_ls_wR_factor_ref 0.0982
_reflns_number_gt 7431
_reflns_number_total 7996
_reflns_threshold_expression I>2\s(I)
_cod_data_source_file su2162.cif
_cod_data_source_block I
_cod_database_code 2226301
_cod_database_fobs_code 2226301

loop_
_symmetry_equiv_pos_as_xyz
'x, y, z'
'-x, -y, -z'

loop_
_atom_site_type_symbol
_atom_site_label
_atom_site_fract_x
_atom_site_fract_y
_atom_site_fract_z
_atom_site_U_iso_or_equiv
_atom_site_adp_type
_atom_site_calc_flag
_atom_site_refinement_flags
_atom_site_occupancy
_atom_site_disorder_assembly
_atom_site_disorder_group
N N1 0.80521(9) 0.52188(9) 0.17059(6) 0.0172(2) Uani d . 1 . .
N N2 1.12676(9) 0.07469(9) 0.18785(7) 0.0200(2) Uani d . 1 . .
N N3 0.19346(10) 0.00814(10) 0.51576(7) 0.0213(2) Uani d . 1 . .
O O1 0.94100(8) 0.70652(8) 0.16579(6) 0.0255(2) Uani d . 1 . .
O O2 0.82947(8) 0.54694(10) 0.02538(6) 0.0284(2) Uani d . 1 . .
O O3 0.84965(8) 0.48301(9) 0.31659(6) 0.0235(2) Uani d . 1 . .
O O4 0.91864(9) 0.10809(9) 0.05730(6) 0.0281(2) Uani d . 1 . .
O O5 1.18443(8) -0.12995(8) 0.20189(6) 0.0263(2) Uani d . 1 . .
O O6 1.01337(9) 0.26134(9) 0.20870(8) 0.0375(3) Uani d . 1 . .
O O7 0.34150(8) -0.22687(9) 0.44669(6) 0.0269(2) Uani d . 1 . .
O O8 0.06551(9) 0.05988(8) 0.39398(6) 0.0279(2) Uani d . 1 . .
O O9 0.31865(11) -0.10781(9) 0.63688(7) 0.0394(3) Uani d . 1 . .
C C1 0.99762(12) 0.65254(12) 0.09882(9) 0.0236(3) Uani d . 1 . .
H H1 0.9631 0.6989 0.0413 0.028 Uiso calc R 1 . .
C C2 0.98732(11) 0.52836(11) 0.12273(8) 0.0194(3) Uani d . 1 . .
H H2 1.0496 0.4684 0.1014 0.023 Uiso calc R 1 . .
C C3 0.99635(11) 0.50262(11) 0.22009(8) 0.0182(3) Uani d . 1 . .
H H3 1.0611 0.4284 0.2466 0.022 Uiso calc R 1 . .
C C4 1.01471(11) 0.61378(11) 0.23561(8) 0.0215(3) Uani d . 1 . .
H H4 0.9952 0.6284 0.2919 0.026 Uiso calc R 1 . .
C C5 1.13899(12) 0.60702(12) 0.21473(9) 0.0240(3) Uani d . 1 . .
H H5A 1.1967 0.5278 0.2380 0.029 Uiso calc R 1 . .
H H5B 1.1606 0.6649 0.2358 0.029 Uiso calc R 1 . .
C C6 1.12610(12) 0.63743(13) 0.11592(9) 0.0257(3) Uani d . 1 . .
H H6A 1.1792 0.5730 0.0938 0.031 Uiso calc R 1 . .
H H6B 1.1396 0.7104 0.0917 0.031 Uiso calc R 1 . .
C C7 0.86623(11) 0.53358(11) 0.09782(8) 0.0194(3) Uani d . 1 . .
C C8 0.87785(11) 0.49970(11) 0.24416(8) 0.0182(3) Uani d . 1 . .
C C9 0.67839(11) 0.53414(11) 0.17438(8) 0.0173(3) Uani d . 1 . .
C C10 0.67026(11) 0.41931(11) 0.23060(8) 0.0191(3) Uani d . 1 . .
H H10A 0.7095 0.3525 0.2056 0.023 Uiso calc R 1 . .
H H10B 0.7092 0.4029 0.2867 0.023 Uiso calc R 1 . .
C C11 0.54068(12) 0.43378(12) 0.23847(8) 0.0217(3) Uani d . 1 . .
H H11 0.5360 0.3609 0.2750 0.026 Uiso calc R 1 . .
C C12 0.47996(12) 0.45685(12) 0.15020(9) 0.0225(3) Uani d . 1 . .
H H12A 0.3983 0.4656 0.1550 0.027 Uiso calc R 1 . .
H H12B 0.5178 0.3899 0.1250 0.027 Uiso calc R 1 . .
C C13 0.48759(11) 0.57089(11) 0.09362(8) 0.0207(3) Uani d . 1 . .
H H13 0.4494 0.5853 0.0369 0.025 Uiso calc R 1 . .
C C14 0.47916(12) 0.53976(12) 0.27779(9) 0.0234(3) Uani d . 1 . .
H H14A 0.3977 0.5484 0.2839 0.028 Uiso calc R 1 . .
H H14B 0.5170 0.5255 0.3340 0.028 Uiso calc R 1 . .
C C15 0.42546(11) 0.67717(12) 0.13211(9) 0.0233(3) Uani d . 1 . .
H H15A 0.3434 0.6873 0.1364 0.028 Uiso calc R 1 . .
H H15B 0.4294 0.7495 0.0958 0.028 Uiso calc R 1 . .
C C16 0.48527(11) 0.65468(12) 0.22058(9) 0.0225(3) Uani d . 1 . .
H H16 0.4454 0.7222 0.2458 0.027 Uiso calc R 1 . .
C C17 0.61458(11) 0.64107(11) 0.21266(8) 0.0201(3) Uani d . 1 . .
H H17A 0.6190 0.7133 0.1764 0.024 Uiso calc R 1 . .
H H17B 0.6525 0.6289 0.2684 0.024 Uiso calc R 1 . .
C C18 0.61753(11) 0.55623(11) 0.08571(8) 0.0186(3) Uani d . 1 . .
H H18A 0.6567 0.4895 0.0606 0.022 Uiso calc R 1 . .
H H18B 0.6225 0.6277 0.0488 0.022 Uiso calc R 1 . .
C C19 0.92595(12) -0.00744(13) 0.10737(9) 0.0252(3) Uani d . 1 . .
H H19 0.9715 -0.0743 0.0833 0.030 Uiso calc R 1 . .
C C20 0.97899(11) -0.00961(11) 0.19448(8) 0.0210(3) Uani d . 1 . .
H H20 0.9604 -0.0637 0.2417 0.025 Uiso calc R 1 . .
C C21 0.92201(11) 0.12145(11) 0.19812(8) 0.0214(3) Uani d . 1 . .
H H21 0.8752 0.1322 0.2470 0.026 Uiso calc R 1 . .
C C22 0.84732(12) 0.17727(13) 0.11202(9) 0.0263(3) Uani d . 1 . .
H H22 0.8282 0.2634 0.0920 0.032 Uiso calc R 1 . .
C C23 0.73999(13) 0.14035(14) 0.11709(10) 0.0332(3) Uani d . 1 . .
H H23A 0.6828 0.1855 0.0687 0.040 Uiso calc R 1 . .
H H23B 0.7027 0.1500 0.1694 0.040 Uiso calc R 1 . .
C C24 0.79682(13) 0.00667(15) 0.11539(10) 0.0333(3) Uani d . 1 . .
H H24A 0.7643 -0.0097 0.0670 0.040 Uiso calc R 1 . .
H H24B 0.7872 -0.0450 0.1675 0.040 Uiso calc R 1 . .
C C25 1.10853(12) -0.03268(11) 0.19481(8) 0.0205(3) Uani d . 1 . .
C C26 1.02306(12) 0.16407(12) 0.19936(9) 0.0239(3) Uani d . 1 . .
C C27 1.24486(11) 0.08634(11) 0.17863(8) 0.0191(3) Uani d . 1 . .
C C28 1.31391(13) 0.00955(13) 0.11948(9) 0.0268(3) Uani d . 1 . .
H H28A 1.2709 0.0363 0.0638 0.032 Uiso calc R 1 . .
H H28B 1.3229 -0.0730 0.1425 0.032 Uiso calc R 1 . .
C C29 1.43579(13) 0.01918(13) 0.11085(9) 0.0284(3) Uani d . 1 . .
H H29 1.4799 -0.0320 0.0744 0.034 Uiso calc R 1 . .
C C30 1.50192(12) -0.02155(12) 0.19902(10) 0.0276(3) Uani d . 1 . .
H H30A 1.5115 -0.1039 0.2239 0.033 Uiso calc R 1 . .
H H30B 1.5794 -0.0171 0.1940 0.033 Uiso calc R 1 . .
C C31 1.31319(11) 0.04571(12) 0.26620(8) 0.0215(3) Uani d . 1 . .
H H31A 1.3234 -0.0366 0.2915 0.026 Uiso calc R 1 . .
H H31B 1.2696 0.0944 0.3035 0.026 Uiso calc R 1 . .
C C32 1.43417(12) 0.05747(12) 0.25655(9) 0.0240(3) Uani d . 1 . .
H H32 1.4779 0.0319 0.3126 0.029 Uiso calc R 1 . .
C C33 1.23082(12) 0.21661(12) 0.13862(9) 0.0252(3) Uani d . 1 . .
H H33A 1.1865 0.2433 0.0834 0.030 Uiso calc R 1 . .
H H33B 1.1876 0.2674 0.1747 0.030 Uiso calc R 1 . .
C C34 1.35213(12) 0.22691(12) 0.12811(9) 0.0250(3) Uani d . 1 . .
H H34 1.3420 0.3102 0.1028 0.030 Uiso calc R 1 . .
C C35 1.41880(12) 0.18701(12) 0.21611(9) 0.0247(3) Uani d . 1 . .
H H35A 1.3756 0.2380 0.2522 0.030 Uiso calc R 1 . .
H H35B 1.4952 0.1941 0.2109 0.030 Uiso calc R 1 . .
C C36 1.42049(14) 0.14850(13) 0.07055(9) 0.0291(3) Uani d . 1 . .
H H36A 1.3781 0.1740 0.0147 0.035 Uiso calc R 1 . .
H H36B 1.4968 0.1555 0.0639 0.035 Uiso calc R 1 . .
C C37 0.22597(12) -0.21048(12) 0.41329(8) 0.0235(3) Uani d . 1 . .
H H37 0.2070 -0.1680 0.3531 0.028 Uiso calc R 1 . .
C C38 0.14640(12) -0.14428(12) 0.47431(8) 0.0215(3) Uani d . 1 . .
H H38 0.0721 -0.1578 0.4780 0.026 Uiso calc R 1 . .
C C39 0.22433(13) -0.19952(12) 0.55816(8) 0.0240(3) Uani d . 1 . .
H H39 0.1871 -0.2365 0.6041 0.029 Uiso calc R 1 . .
C C40 0.33389(12) -0.29000(12) 0.53188(9) 0.0248(3) Uani d . 1 . .
H H40 0.4047 -0.3133 0.5702 0.030 Uiso calc R 1 . .
C C41 0.30524(13) -0.39584(12) 0.51712(9) 0.0261(3) Uani d . 1 . .
H H41A 0.3757 -0.4614 0.5116 0.031 Uiso calc R 1 . .
H H41B 0.2630 -0.4240 0.5626 0.031 Uiso calc R 1 . .
C C42 0.22677(13) -0.33821(12) 0.43193(9) 0.0265(3) Uani d . 1 . .
H H42A 0.2609 -0.3778 0.3875 0.032 Uiso calc R 1 . .
H H42B 0.1483 -0.3394 0.4384 0.032 Uiso calc R 1 . .
C C43 0.12808(11) -0.01332(12) 0.45425(8) 0.0207(3) Uani d . 1 . .
C C44 0.25253(13) -0.09775(12) 0.57748(9) 0.0265(3) Uani d . 1 . .
C C45 0.21348(11) 0.12225(11) 0.51530(8) 0.0203(3) Uani d . 1 . .
C C46 0.13275(12) 0.22885(11) 0.44621(8) 0.0216(3) Uani d . 1 . .
H H46A 0.1461 0.2118 0.3905 0.026 Uiso calc R 1 . .
H H46B 0.0512 0.2421 0.4560 0.026 Uiso calc R 1 . .
C C47 0.15888(12) 0.34125(12) 0.44895(8) 0.0238(3) Uani d . 1 . .
H H47 0.1072 0.4087 0.4050 0.029 Uiso calc R 1 . .
C C48 0.34207(12) 0.10238(12) 0.49780(9) 0.0240(3) Uani d . 1 . .
H H48A 0.3564 0.0841 0.4425 0.029 Uiso calc R 1 . .
H H48B 0.3940 0.0352 0.5407 0.029 Uiso calc R 1 . .
C C49 0.36785(12) 0.21503(13) 0.49950(9) 0.0268(3) Uani d . 1 . .
H H49 0.4500 0.2018 0.4886 0.032 Uiso calc R 1 . .
C C50 0.18965(12) 0.15242(12) 0.60276(8) 0.0232(3) Uani d . 1 . .
H H50A 0.1080 0.1668 0.6129 0.028 Uiso calc R 1 . .
H H50B 0.2383 0.0857 0.6474 0.028 Uiso calc R 1 . .
C C51 0.21730(12) 0.26423(12) 0.60447(8) 0.0232(3) Uani d . 1 . .
H H51 0.2039 0.2820 0.6606 0.028 Uiso calc R 1 . .
C C52 0.13667(12) 0.36989(12) 0.53621(9) 0.0243(3) Uani d . 1 . .
H H52A 0.0552 0.3843 0.5470 0.029 Uiso calc R 1 . .
H H52B 0.1525 0.4412 0.5374 0.029 Uiso calc R 1 . .
C C53 0.34583(13) 0.24245(12) 0.58718(9) 0.0268(3) Uani d . 1 . .
H H53A 0.3971 0.1759 0.6308 0.032 Uiso calc R 1 . .
H H53B 0.3633 0.3126 0.5891 0.032 Uiso calc R 1 . .
C C54 0.28674(13) 0.32085(13) 0.43116(9) 0.0278(3) Uani d . 1 . .
H H54A 0.3003 0.3045 0.3753 0.033 Uiso calc R 1 . .
H H54B 0.3033 0.3919 0.4318 0.033 Uiso calc R 1 . .

loop_
_atom_site_aniso_label
_atom_site_aniso_U_11
_atom_site_aniso_U_22
_atom_site_aniso_U_33
_atom_site_aniso_U_12
_atom_site_aniso_U_13
_atom_site_aniso_U_23
O1 0.0230(5) 0.0189(5) 0.0326(5) -0.0060(4) 0.0003(4) -0.0050(4)
O2 0.0247(5) 0.0459(6) 0.0176(5) -0.0156(4) 0.0031(4) -0.0095(4)
O3 0.0252(5) 0.0321(5) 0.0165(5) -0.0139(4) 0.0027(4) -0.0064(4)
O4 0.0275(5) 0.0336(5) 0.0204(5) -0.0078(4) 0.0028(4) -0.0065(4)
O5 0.0238(5) 0.0176(5) 0.0350(5) -0.0065(4) 0.0019(4) -0.0034(4)
O6 0.0328(6) 0.0246(5) 0.0626(8) -0.0128(4) 0.0129(5) -0.0214(5)
O7 0.0256(5) 0.0265(5) 0.0292(5) -0.0122(4) 0.0054(4) -0.0034(4)
O8 0.0305(5) 0.0235(5) 0.0278(5) -0.0092(4) -0.0072(4) -0.0035(4)
O9 0.0607(8) 0.0221(5) 0.0311(6) -0.0123(5) -0.0203(5) -0.0019(4)
N1 0.0170(5) 0.0194(5) 0.0165(5) -0.0076(4) 0.0019(4) -0.0054(4)
N2 0.0201(5) 0.0177(5) 0.0227(5) -0.0074(4) -0.0001(4) -0.0051(4)
N3 0.0269(6) 0.0185(5) 0.0187(5) -0.0090(5) -0.0011(4) -0.0036(4)
C1 0.0230(7) 0.0252(7) 0.0220(7) -0.0107(5) 0.0004(5) -0.0010(5)
C2 0.0184(6) 0.0215(6) 0.0188(6) -0.0074(5) 0.0027(5) -0.0057(5)
C3 0.0185(6) 0.0182(6) 0.0183(6) -0.0067(5) 0.0009(5) -0.0050(5)
C4 0.0233(7) 0.0213(6) 0.0218(6) -0.0088(5) 0.0017(5) -0.0077(5)
C5 0.0236(7) 0.0250(7) 0.0271(7) -0.0128(6) 0.0005(5) -0.0068(5)
C6 0.0242(7) 0.0296(7) 0.0261(7) -0.0144(6) 0.0024(5) -0.0043(6)
C7 0.0216(6) 0.0194(6) 0.0178(6) -0.0073(5) 0.0032(5) -0.0058(5)
C8 0.0211(6) 0.0162(6) 0.0183(6) -0.0072(5) 0.0009(5) -0.0053(5)
C9 0.0166(6) 0.0182(6) 0.0184(6) -0.0074(5) 0.0020(5) -0.0053(5)
C10 0.0198(6) 0.0186(6) 0.0194(6) -0.0076(5) 0.0020(5) -0.0043(5)
C11 0.0229(7) 0.0210(6) 0.0231(7) -0.0113(5) 0.0021(5) -0.0032(5)
C12 0.0207(6) 0.0235(7) 0.0271(7) -0.0106(5) 0.0022(5) -0.0092(5)
C13 0.0188(6) 0.0224(6) 0.0212(6) -0.0074(5) -0.0010(5) -0.0059(5)
C14 0.0199(6) 0.0308(7) 0.0221(6) -0.0111(6) 0.0049(5) -0.0083(6)
C15 0.0179(6) 0.0217(7) 0.0285(7) -0.0050(5) 0.0014(5) -0.0064(5)
C16 0.0199(6) 0.0222(7) 0.0273(7) -0.0064(5) 0.0045(5) -0.0117(5)
C17 0.0210(6) 0.0199(6) 0.0221(6) -0.0086(5) 0.0034(5) -0.0084(5)
C18 0.0190(6) 0.0191(6) 0.0183(6) -0.0071(5) 0.0018(5) -0.0052(5)
C19 0.0243(7) 0.0288(7) 0.0263(7) -0.0106(6) 0.0033(5) -0.0127(6)
C20 0.0228(7) 0.0205(6) 0.0208(6) -0.0096(5) 0.0024(5) -0.0045(5)
C21 0.0212(6) 0.0219(7) 0.0219(6) -0.0073(5) 0.0043(5) -0.0077(5)
C22 0.0223(7) 0.0261(7) 0.0258(7) -0.0031(6) 0.0008(5) -0.0062(6)
C23 0.0215(7) 0.0418(9) 0.0353(8) -0.0078(6) -0.0009(6) -0.0134(7)
C24 0.0255(7) 0.0443(9) 0.0377(8) -0.0157(7) 0.0014(6) -0.0201(7)
C25 0.0242(7) 0.0199(7) 0.0184(6) -0.0100(6) 0.0010(5) -0.0032(5)
C26 0.0257(7) 0.0217(7) 0.0253(7) -0.0089(5) 0.0027(5) -0.0070(5)
C27 0.0202(6) 0.0191(6) 0.0199(6) -0.0094(5) 0.0017(5) -0.0053(5)
C28 0.0330(8) 0.0294(7) 0.0259(7) -0.0169(6) 0.0089(6) -0.0132(6)
C29 0.0342(8) 0.0284(7) 0.0298(7) -0.0152(6) 0.0141(6) -0.0151(6)
C30 0.0229(7) 0.0216(7) 0.0364(8) -0.0069(6) 0.0073(6) -0.0053(6)
C31 0.0221(7) 0.0216(6) 0.0198(6) -0.0074(5) 0.0018(5) -0.0038(5)
C32 0.0217(7) 0.0262(7) 0.0220(6) -0.0078(5) -0.0013(5) -0.0035(5)
C33 0.0252(7) 0.0206(7) 0.0280(7) -0.0093(5) -0.0024(6) -0.0008(5)
C34 0.0291(7) 0.0194(6) 0.0271(7) -0.0118(6) 0.0007(6) -0.0016(5)
C35 0.0240(7) 0.0266(7) 0.0281(7) -0.0124(6) 0.0040(5) -0.0103(6)
C36 0.0352(8) 0.0346(8) 0.0227(7) -0.0192(7) 0.0071(6) -0.0063(6)
C37 0.0276(7) 0.0249(7) 0.0189(6) -0.0106(6) 0.0023(5) -0.0052(5)
C38 0.0242(7) 0.0223(7) 0.0212(6) -0.0119(5) 0.0029(5) -0.0060(5)
C39 0.0346(8) 0.0201(6) 0.0185(6) -0.0124(6) 0.0019(5) -0.0032(5)
C40 0.0277(7) 0.0214(7) 0.0243(7) -0.0097(6) -0.0019(5) -0.0019(5)
C41 0.0333(7) 0.0212(7) 0.0253(7) -0.0117(6) 0.0031(6) -0.0060(5)
C42 0.0322(7) 0.0248(7) 0.0253(7) -0.0118(6) 0.0030(6) -0.0093(6)
C43 0.0216(6) 0.0231(7) 0.0192(6) -0.0096(5) 0.0030(5) -0.0062(5)
C44 0.0372(8) 0.0210(7) 0.0205(7) -0.0104(6) -0.0028(6) -0.0035(5)
C45 0.0244(7) 0.0178(6) 0.0199(6) -0.0086(5) 0.0006(5) -0.0054(5)
C46 0.0252(7) 0.0208(6) 0.0187(6) -0.0083(5) -0.0003(5) -0.0047(5)
C47 0.0307(7) 0.0178(6) 0.0210(7) -0.0078(5) -0.0014(5) -0.0028(5)
C48 0.0237(7) 0.0229(7) 0.0261(7) -0.0068(5) 0.0013(5) -0.0100(5)
C49 0.0228(7) 0.0285(7) 0.0344(8) -0.0119(6) 0.0059(6) -0.0133(6)
C50 0.0294(7) 0.0219(7) 0.0187(6) -0.0098(6) 0.0021(5) -0.0045(5)
C51 0.0310(7) 0.0215(7) 0.0175(6) -0.0085(6) 0.0006(5) -0.0073(5)
C52 0.0279(7) 0.0194(6) 0.0247(7) -0.0064(5) 0.0012(5) -0.0072(5)
C53 0.0300(7) 0.0222(7) 0.0294(7) -0.0099(6) -0.0043(6) -0.0077(6)
C54 0.0389(8) 0.0270(7) 0.0243(7) -0.0187(6) 0.0084(6) -0.0083(6)

loop_
_atom_type_symbol
_atom_type_description
_atom_type_scat_dispersion_real
_atom_type_scat_dispersion_imag
_atom_type_scat_source
C C 0.0181 0.0091 'International Tables Vol C Tables 4.2.6.8 and 6.1.1.4'
H H 0.0000 0.0000 'International Tables Vol C Tables 4.2.6.8 and 6.1.1.4'
O O 0.0492 0.0322 'International Tables Vol C Tables 4.2.6.8 and 6.1.1.4'
N N 0.0311 0.0180 'International Tables Vol C Tables 4.2.6.8 and 6.1.1.4'

loop_
_geom_angle_atom_site_label_1
_geom_angle_atom_site_label_2
_geom_angle_atom_site_label_3
_geom_angle_site_symmetry_1
_geom_angle_site_symmetry_3
_geom_angle
_geom_angle_publ_flag
C4 O1 C1 . . 96.08(9) ?
C7 N1 C8 . . 110.70(10) ?
C7 N1 C9 . . 127.44(10) ?
C8 N1 C9 . . 121.83(10) ?
O3 C8 N1 . . 125.44(12) ?
O3 C8 C3 . . 124.66(11) ?
N1 C8 C3 . . 109.88(10) ?
C9 C18 C13 . . 109.69(10) ?
C9 C18 H18A . . 109.7 ?
C13 C18 H18A . . 109.7 ?
C9 C18 H18B . . 109.7 ?
C13 C18 H18B . . 109.7 ?
H18A C18 H18B . . 108.2 ?
N1 C9 C18 . . 112.19(10) ?
N1 C9 C17 . . 107.99(9) ?
C18 C9 C17 . . 108.63(10) ?
N1 C9 C10 . . 109.67(10) ?
C18 C9 C10 . . 108.23(10) ?
C17 C9 C10 . . 110.13(10) ?
C11 C10 C9 . . 109.88(10) ?
C11 C10 H10A . . 109.7 ?
C9 C10 H10A . . 109.7 ?
C11 C10 H10B . . 109.7 ?
C9 C10 H10B . . 109.7 ?
H10A C10 H10B . . 108.2 ?
C12 C11 C14 . . 109.26(11) ?
C12 C11 C10 . . 109.68(11) ?
C14 C11 C10 . . 109.36(10) ?
C12 C11 H11 . . 109.5 ?
C14 C11 H11 . . 109.5 ?
C10 C11 H11 . . 109.5 ?
O2 C7 N1 . . 126.42(12) ?
O2 C7 C2 . . 124.02(12) ?
N1 C7 C2 . . 109.56(10) ?
O1 C1 C6 . . 102.94(11) ?
O1 C1 C2 . . 102.52(10) ?
C6 C1 C2 . . 108.78(11) ?
O1 C1 H1 . . 113.8 ?
C6 C1 H1 . . 113.8 ?
C2 C1 H1 . . 113.8 ?
C8 C3 C2 . . 104.59(10) ?
C8 C3 C4 . . 111.95(10) ?
C2 C3 C4 . . 101.72(10) ?
C8 C3 H3 . . 112.6 ?
C2 C3 H3 . . 112.6 ?
C4 C3 H3 . . 112.6 ?
C15 C16 C14 . . 109.64(11) ?
C15 C16 C17 . . 109.31(11) ?
C14 C16 C17 . . 109.33(11) ?
C15 C16 H16 . . 109.5 ?
C14 C16 H16 . . 109.5 ?
C17 C16 H16 . . 109.5 ?
C15 C13 C12 . . 109.96(11) ?
C15 C13 C18 . . 109.69(10) ?
C12 C13 C18 . . 109.63(10) ?
C15 C13 H13 . . 109.2 ?
C12 C13 H13 . . 109.2 ?
C18 C13 H13 . . 109.2 ?
O1 C4 C5 . . 103.21(10) ?
O1 C4 C3 . . 101.80(10) ?
C5 C4 C3 . . 108.98(11) ?
O1 C4 H4 . . 113.9 ?
C5 C4 H4 . . 113.9 ?
C3 C4 H4 . . 113.9 ?
C11 C12 C13 . . 109.15(10) ?
C11 C12 H12A . . 109.9 ?
C13 C12 H12A . . 109.9 ?
C11 C12 H12B . . 109.9 ?
C13 C12 H12B . . 109.9 ?
H12A C12 H12B . . 108.3 ?
C11 C14 C16 . . 109.85(11) ?
C11 C14 H14B . . 109.7 ?
C16 C14 H14B . . 109.7 ?
C11 C14 H14A . . 109.7 ?
C16 C14 H14A . . 109.7 ?
H14B C14 H14A . . 108.2 ?
C4 C5 C6 . . 101.48(10) ?
C4 C5 H5A . . 111.5 ?
C6 C5 H5A . . 111.5 ?
C4 C5 H5B . . 111.5 ?
C6 C5 H5B . . 111.5 ?
H5A C5 H5B . . 109.3 ?
C16 C17 C9 . . 109.91(10) ?
C16 C17 H17B . . 109.7 ?
C9 C17 H17B . . 109.7 ?
C16 C17 H17A . . 109.7 ?
C9 C17 H17A . . 109.7 ?
H17B C17 H17A . . 108.2 ?
C1 C6 C5 . . 100.99(11) ?
C1 C6 H6B . . 111.6 ?
C5 C6 H6B . . 111.6 ?
C1 C6 H6A . . 111.6 ?
C5 C6 H6A . . 111.6 ?
H6B C6 H6A . . 109.4 ?
C7 C2 C3 . . 105.07(10) ?
C7 C2 C1 . . 112.12(10) ?
C3 C2 C1 . . 101.40(10) ?
C7 C2 H2 . . 112.5 ?
C3 C2 H2 . . 112.5 ?
C1 C2 H2 . . 112.5 ?
C16 C15 C13 . . 109.13(10) ?
C16 C15 H15B . . 109.9 ?
C13 C15 H15B . . 109.9 ?
C16 C15 H15A . . 109.9 ?
C13 C15 H15A . . 109.9 ?
H15B C15 H15A . . 108.3 ?
C37 O7 C40 . . 96.41(10) ?
C43 N3 C44 . . 110.48(11) ?
C43 N3 C45 . . 127.74(10) ?
C44 N3 C45 . . 121.44(10) ?
N3 C45 C48 . . 107.97(10) ?
N3 C45 C46 . . 112.37(10) ?
C48 C45 C46 . . 108.73(11) ?
N3 C45 C50 . . 109.43(10) ?
C48 C45 C50 . . 110.04(10) ?
C46 C45 C50 . . 108.29(11) ?
C47 C46 C45 . . 109.43(10) ?
C47 C46 H46A . . 109.8 ?
C45 C46 H46A . . 109.8 ?
C47 C46 H46B . . 109.8 ?
C45 C46 H46B . . 109.8 ?
H46A C46 H46B . . 108.2 ?
C49 C53 C51 . . 109.88(11) ?
C49 C53 H53B . . 109.7 ?
C51 C53 H53B . . 109.7 ?
C49 C53 H53A . . 109.7 ?
C51 C53 H53A . . 109.7 ?
H53B C53 H53A . . 108.2 ?
C49 C48 C45 . . 109.92(11) ?
C49 C48 H48B . . 109.7 ?
C45 C48 H48B . . 109.7 ?
C49 C48 H48A . . 109.7 ?
C45 C48 H48A . . 109.7 ?
H48B C48 H48A . . 108.2 ?
C37 C42 C41 . . 101.46(10) ?
C37 C42 H42A . . 111.5 ?
C41 C42 H42A . . 111.5 ?
C37 C42 H42B . . 111.5 ?
C41 C42 H42B . . 111.5 ?
H42A C42 H42B . . 109.3 ?
C53 C49 C54 . . 109.20(12) ?
C53 C49 C48 . . 109.20(12) ?
C54 C49 C48 . . 109.71(11) ?
C53 C49 H49 . . 109.6 ?
C54 C49 H49 . . 109.6 ?
C48 C49 H49 . . 109.6 ?
O8 C43 N3 . . 126.65(12) ?
O8 C43 C38 . . 123.90(12) ?
N3 C43 C38 . . 109.45(11) ?
C51 C50 C45 . . 109.61(11) ?
C51 C50 H50A . . 109.7 ?
C45 C50 H50A . . 109.7 ?
C51 C50 H50B . . 109.7 ?
C45 C50 H50B . . 109.7 ?
H50A C50 H50B . . 108.2 ?
C54 C47 C52 . . 109.90(11) ?
C54 C47 C46 . . 109.51(11) ?
C52 C47 C46 . . 110.24(11) ?
C54 C47 H47 . . 109.1 ?
C52 C47 H47 . . 109.1 ?
C46 C47 H47 . . 109.1 ?
C43 C38 C39 . . 105.45(10) ?
C43 C38 C37 . . 112.58(11) ?
C39 C38 C37 . . 101.30(11) ?
C43 C38 H38 . . 112.3 ?
C39 C38 H38 . . 112.3 ?
C37 C38 H38 . . 112.3 ?
C51 C52 C47 . . 108.81(11) ?
C51 C52 H52B . . 109.9 ?
C47 C52 H52B . . 109.9 ?
C51 C52 H52A . . 109.9 ?
C47 C52 H52A . . 109.9 ?
H52B C52 H52A . . 108.3 ?
C52 C51 C53 . . 109.59(11) ?
C52 C51 C50 . . 109.28(11) ?
C53 C51 C50 . . 109.86(11) ?
C52 C51 H51 . . 109.4 ?
C53 C51 H51 . . 109.4 ?
C50 C51 H51 . . 109.4 ?
C47 C54 C49 . . 109.20(11) ?
C47 C54 H54B . . 109.8 ?
C49 C54 H54B . . 109.8 ?
C47 C54 H54A . . 109.8 ?
C49 C54 H54A . . 109.8 ?
H54B C54 H54A . . 108.3 ?
C40 C41 C42 . . 101.09(10) ?
C40 C41 H41B . . 111.6 ?
C42 C41 H41B . . 111.6 ?
C40 C41 H41A . . 111.6 ?
C42 C41 H41A . . 111.6 ?
H41B C41 H41A . . 109.4 ?
C44 C39 C38 . . 104.33(10) ?
C44 C39 C40 . . 110.43(12) ?
C38 C39 C40 . . 101.94(11) ?
C44 C39 H39 . . 113.1 ?
C38 C39 H39 . . 113.1 ?
C40 C39 H39 . . 113.1 ?
O7 C37 C42 . . 103.06(10) ?
O7 C37 C38 . . 102.22(10) ?
C42 C37 C38 . . 108.41(11) ?
O7 C37 H37 . . 114.0 ?
C42 C37 H37 . . 114.0 ?
C38 C37 H37 . . 114.0 ?
O9 C44 N3 . . 125.57(12) ?
O9 C44 C39 . . 124.28(12) ?
N3 C44 C39 . . 110.14(11) ?
O7 C40 C41 . . 103.07(11) ?
O7 C40 C39 . . 101.43(10) ?
C41 C40 C39 . . 109.64(11) ?
O7 C40 H40 . . 113.8 ?
C41 C40 H40 . . 113.8 ?
C39 C40 H40 . . 113.8 ?
C22 O4 C19 . . 96.62(10) ?
C26 N2 C25 . . 110.24(11) ?
C26 N2 C27 . . 125.68(10) ?
C25 N2 C27 . . 123.78(10) ?
C27 C31 C32 . . 109.52(10) ?
C27 C31 H31A . . 109.8 ?
C32 C31 H31A . . 109.8 ?
C27 C31 H31B . . 109.8 ?
C32 C31 H31B . . 109.8 ?
H31A C31 H31B . . 108.2 ?
N2 C27 C31 . . 109.63(10) ?
N2 C27 C28 . . 109.72(10) ?
C31 C27 C28 . . 109.83(11) ?
N2 C27 C33 . . 110.72(10) ?
C31 C27 C33 . . 109.24(10) ?
C28 C27 C33 . . 107.68(11) ?
O5 C25 N2 . . 125.85(12) ?
O5 C25 C20 . . 124.58(12) ?
N2 C25 C20 . . 109.56(11) ?
C30 C32 C35 . . 109.08(11) ?
C30 C32 C31 . . 108.84(11) ?
C35 C32 C31 . . 110.06(11) ?
C30 C32 H32 . . 109.6 ?
C35 C32 H32 . . 109.6 ?
C31 C32 H32 . . 109.6 ?
C25 C20 C21 . . 104.67(10) ?
C25 C20 C19 . . 112.13(11) ?
C21 C20 C19 . . 101.61(10) ?
C25 C20 H20 . . 112.6 ?
C21 C20 H20 . . 112.6 ?
C19 C20 H20 . . 112.6 ?
C34 C33 C27 . . 110.20(11) ?
C34 C33 H33A . . 109.6 ?
C27 C33 H33A . . 109.6 ?
C34 C33 H33B . . 109.6 ?
C27 C33 H33B . . 109.6 ?
H33A C33 H33B . . 108.1 ?
C34 C35 C32 . . 109.88(11) ?
C34 C35 H35A . . 109.7 ?
C32 C35 H35A . . 109.7 ?
C34 C35 H35B . . 109.7 ?
C32 C35 H35B . . 109.7 ?
H35A C35 H35B . . 108.2 ?
O4 C19 C24 . . 103.27(11) ?
O4 C19 C20 . . 101.72(10) ?
C24 C19 C20 . . 108.22(11) ?
O4 C19 H19 . . 114.1 ?
C24 C19 H19 . . 114.1 ?
C20 C19 H19 . . 114.1 ?
O6 C26 N2 . . 126.43(13) ?
O6 C26 C21 . . 123.98(13) ?
N2 C26 C21 . . 109.59(11) ?
O4 C22 C23 . . 102.91(11) ?
O4 C22 C21 . . 102.12(10) ?
C23 C22 C21 . . 108.64(12) ?
O4 C22 H22 . . 114.0 ?
C23 C22 H22 . . 114.0 ?
C21 C22 H22 . . 114.0 ?
C34 C36 C29 . . 108.78(11) ?
C34 C36 H36B . . 109.9 ?
C29 C36 H36B . . 109.9 ?
C34 C36 H36A . . 109.9 ?
C29 C36 H36A . . 109.9 ?
H36B C36 H36A . . 108.3 ?
C36 C29 C30 . . 110.30(11) ?
C36 C29 C28 . . 109.14(12) ?
C30 C29 C28 . . 109.12(11) ?
C36 C29 H29 . . 109.4 ?
C30 C29 H29 . . 109.4 ?
C28 C29 H29 . . 109.4 ?
C36 C34 C35 . . 110.01(12) ?
C36 C34 C33 . . 110.17(11) ?
C35 C34 C33 . . 108.44(11) ?
C36 C34 H34 . . 109.4 ?
C35 C34 H34 . . 109.4 ?
C33 C34 H34 . . 109.4 ?
C29 C30 C32 . . 110.06(11) ?
C29 C30 H30B . . 109.6 ?
C32 C30 H30B . . 109.6 ?
C29 C30 H30A . . 109.6 ?
C32 C30 H30A . . 109.6 ?
H30B C30 H30A . . 108.2 ?
C26 C21 C20 . . 104.72(11) ?
C26 C21 C22 . . 110.82(11) ?
C20 C21 C22 . . 101.73(10) ?
C26 C21 H21 . . 112.9 ?
C20 C21 H21 . . 112.9 ?
C22 C21 H21 . . 112.9 ?
C27 C28 C29 . . 110.12(11) ?
C27 C28 H28A . . 109.6 ?
C29 C28 H28A . . 109.6 ?
C27 C28 H28B . . 109.6 ?
C29 C28 H28B . . 109.6 ?
H28A C28 H28B . . 108.2 ?
C19 C24 C23 . . 101.32(12) ?
C19 C24 H24B . . 111.5 ?
C23 C24 H24B . . 111.5 ?
C19 C24 H24A . . 111.5 ?
C23 C24 H24A . . 111.5 ?
H24B C24 H24A . . 109.3 ?
C22 C23 C24 . . 101.36(11) ?
C22 C23 H23A . . 111.5 ?
C24 C23 H23A . . 111.5 ?
C22 C23 H23B . . 111.5 ?
C24 C23 H23B . . 111.5 ?
H23A C23 H23B . . 109.3 ?

loop_
_geom_bond_atom_site_label_1
_geom_bond_atom_site_label_2
_geom_bond_site_symmetry_2
_geom_bond_distance
_geom_bond_publ_flag
O3 C8 . 1.2137(16) ?
O1 C4 . 1.4450(16) ?
O1 C1 . 1.4450(17) ?
O2 C7 . 1.2095(16) ?
N1 C7 . 1.3993(16) ?
N1 C8 . 1.4009(16) ?
N1 C9 . 1.5053(15) ?
C8 C3 . 1.5098(17) ?
C18 C9 . 1.5383(17) ?
C18 C13 . 1.5416(17) ?
C18 H18A . 0.9700 ?
C18 H18B . 0.9700 ?
C9 C17 . 1.5385(17) ?
C9 C10 . 1.5389(17) ?
C10 C11 . 1.5378(17) ?
C10 H10A . 0.9700 ?
C10 H10B . 0.9700 ?
C11 C12 . 1.5292(18) ?
C11 C14 . 1.5342(19) ?
C11 H11 . 0.9800 ?
C7 C2 . 1.5096(17) ?
C1 C6 . 1.5319(18) ?
C1 C2 . 1.5451(18) ?
C1 H1 . 0.9800 ?
C3 C2 . 1.5301(17) ?
C3 C4 . 1.5394(17) ?
C3 H3 . 0.9800 ?
C16 C15 . 1.5290(18) ?
C16 C14 . 1.5366(19) ?
C16 C17 . 1.5370(17) ?
C16 H16 . 0.9800 ?
C13 C15 . 1.5302(18) ?
C13 C12 . 1.5310(18) ?
C13 H13 . 0.9800 ?
C4 C5 . 1.5326(18) ?
C4 H4 . 0.9800 ?
C12 H12A . 0.9700 ?
C12 H12B . 0.9700 ?
C14 H14B . 0.9700 ?
C14 H14A . 0.9700 ?
C5 C6 . 1.5514(19) ?
C5 H5A . 0.9700 ?
C5 H5B . 0.9700 ?
C17 H17B . 0.9700 ?
C17 H17A . 0.9700 ?
C6 H6B . 0.9700 ?
C6 H6A . 0.9700 ?
C2 H2 . 0.9800 ?
C15 H15B . 0.9700 ?
C15 H15A . 0.9700 ?
O8 C43 . 1.2115(16) ?
O7 C37 . 1.4411(16) ?
O7 C40 . 1.4431(16) ?
N3 C43 . 1.4031(16) ?
N3 C44 . 1.4047(17) ?
N3 C45 . 1.5116(16) ?
O9 C44 . 1.2117(17) ?
C45 C48 . 1.5380(18) ?
C45 C46 . 1.5413(18) ?
C45 C50 . 1.5426(18) ?
C46 C47 . 1.5403(18) ?
C46 H46A . 0.9700 ?
C46 H46B . 0.9700 ?
C53 C49 . 1.531(2) ?
C53 C51 . 1.533(2) ?
C53 H53B . 0.9700 ?
C53 H53A . 0.9700 ?
C48 C49 . 1.5372(18) ?
C48 H48B . 0.9700 ?
C48 H48A . 0.9700 ?
C42 C37 . 1.5343(18) ?
C42 C41 . 1.5501(19) ?
C42 H42A . 0.9700 ?
C42 H42B . 0.9700 ?
C49 C54 . 1.532(2) ?
C49 H49 . 0.9800 ?
C43 C38 . 1.5091(18) ?
C50 C51 . 1.5393(18) ?
C50 H50A . 0.9700 ?
C50 H50B . 0.9700 ?
C47 C54 . 1.530(2) ?
C47 C52 . 1.5304(19) ?
C47 H47 . 0.9800 ?
C38 C39 . 1.5290(18) ?
C38 C37 . 1.5426(18) ?
C38 H38 . 0.9800 ?
C52 C51 . 1.5284(18) ?
C52 H52B . 0.9700 ?
C52 H52A . 0.9700 ?
C51 H51 . 0.9800 ?
C54 H54B . 0.9700 ?
C54 H54A . 0.9700 ?
C41 C40 . 1.5338(18) ?
C41 H41B . 0.9700 ?
C41 H41A . 0.9700 ?
C39 C44 . 1.5096(18) ?
C39 C40 . 1.539(2) ?
C39 H39 . 0.9800 ?
C37 H37 . 0.9800 ?
C40 H40 . 0.9800 ?
O4 C22 . 1.4417(17) ?
O4 C19 . 1.4457(17) ?
O5 C25 . 1.2096(16) ?
O6 C26 . 1.2079(17) ?
N2 C26 . 1.3986(18) ?
N2 C25 . 1.4009(16) ?
N2 C27 . 1.5044(16) ?
C31 C27 . 1.5300(17) ?
C31 C32 . 1.5405(18) ?
C31 H31A . 0.9700 ?
C31 H31B . 0.9700 ?
C27 C28 . 1.5363(18) ?
C27 C33 . 1.5405(17) ?
C25 C20 . 1.5055(18) ?
C32 C30 . 1.527(2) ?
C32 C35 . 1.5294(19) ?
C32 H32 . 0.9800 ?
C20 C21 . 1.5325(18) ?
C20 C19 . 1.5419(18) ?
C20 H20 . 0.9800 ?
C33 C34 . 1.5385(19) ?
C33 H33A . 0.9700 ?
C33 H33B . 0.9700 ?
C35 C34 . 1.5279(19) ?
C35 H35A . 0.9700 ?
C35 H35B . 0.9700 ?
C19 C24 . 1.5336(19) ?
C19 H19 . 0.9800 ?
C26 C21 . 1.5064(18) ?
C22 C23 . 1.531(2) ?
C22 C21 . 1.5403(18) ?
C22 H22 . 0.9800 ?
C36 C34 . 1.526(2) ?
C36 C29 . 1.527(2) ?
C36 H36B . 0.9700 ?
C36 H36A . 0.9700 ?
C29 C30 . 1.527(2) ?
C29 C28 . 1.5395(19) ?
C29 H29 . 0.9800 ?
C34 H34 . 0.9800 ?
C30 H30B . 0.9700 ?
C30 H30A . 0.9700 ?
C21 H21 . 0.9800 ?
C28 H28A . 0.9700 ?
C28 H28B . 0.9700 ?
C24 C23 . 1.553(2) ?
C24 H24B . 0.9700 ?
C24 H24A . 0.9700 ?
C23 H23A . 0.9700 ?
C23 H23B . 0.9700 ?

loop_
_geom_hbond_atom_site_label_D
_geom_hbond_atom_site_label_H
_geom_hbond_atom_site_label_A
_geom_hbond_site_symmetry_A
_geom_hbond_distance_DH
_geom_hbond_distance_HA
_geom_hbond_distance_DA
_geom_hbond_angle_DHA
_geom_hbond_publ_flag
C2 H2 O2 2_765 0.98 2.53 3.3332(17) 140 yes
C5 H5B O5 1_565 0.97 2.59 3.4463(18) 148 yes
C37 H37 O5 1_455 0.98 2.38 3.3239(16) 161 yes
C41 H41B O3 2_656 0.97 2.51 3.4788(18) 176 yes
